data_2204953
loop_
_publ_author_name
'Bruno, Giuseppe'
'Rotondo, Archimede'
'Nicol\'o, Francesco'
'Foti, Francesco'
'Grassi, Giovanni'
'Risitano, Francesco'

_publ_section_title
;4-(4-Methoxyphenyl)-3-phenyl-2,4,8,10-tetraazaspiro[5.4]dec-1-ene-6,8,10-trione
 acetone solvate monohydrate
;
_journal_issue 1
_journal_name_full 'Acta Crystallographica Section E'
_journal_page_first o139
_journal_page_last o141
_journal_paper_doi 10.1107/S1600536804032817
_journal_volume 61
_journal_year 2005
_chemical_formula_iupac 'C19 H16 N4 O4 , C3 H6 O , H2 O'
_chemical_formula_moiety 'C19 H16 N4 O4 , C3 H6 O , H2 O'
_chemical_formula_sum 'C22 H24 N4 O6'
_chemical_formula_weight 440.45
_chemical_name_systematic
;4-(4-Methoxyphenyl)-3-phenyl-2,4,8,10-tetraazaspiro[5.4]dec-1-ene-6,8,10-trione
acetone
 solvate monohydrate
;
_space_group_IT_number 14
_symmetry_cell_setting monoclinic
_symmetry_space_group_name_Hall '-P 2ybc'
_symmetry_space_group_name_H-M 'P 1 21/c 1'
_audit_creation_method 'WinGX routine CIF_UPDATE'
_cell_angle_alpha 90
_cell_angle_beta 94.504(14)
_cell_angle_gamma 90
_cell_formula_units_Z 4
_cell_length_a 6.1539(10)
_cell_length_b 10.7908(17)
_cell_length_c 34.057(6)
_cell_measurement_reflns_used 61
_cell_measurement_temperature 298(2)
_cell_measurement_theta_max 20.53
_cell_measurement_theta_min 5.65
_cell_volume 2254.6(6)
_computing_cell_refinement XSCANS
_computing_data_collection 'XSCANS (Siemens, 1989)'
_computing_data_reduction 'XPREPW (Bruker, 1997)'
_computing_molecular_graphics 'XPW (Bruker, 1997)'
_computing_publication_material 'PARST97 (Nardelli, 1995) and WinGX-PC (Version 1.6.4.05; Farrugia, 1999)'
_computing_structure_refinement 'SHELXL97 (Sheldrick, 1997)'
_computing_structure_solution 'SIR97 (Altomare <i>et al.</i>, 1994)'
_diffrn_measured_fraction_theta_full 0.96
_diffrn_measured_fraction_theta_max 0.96
_diffrn_measurement_device_type 'Bruker P4'
_diffrn_measurement_method \w
_diffrn_radiation_type MoK\a
_diffrn_radiation_wavelength 0.71073
_diffrn_reflns_av_R_equivalents 0.022
_diffrn_reflns_limit_h_max 6
_diffrn_reflns_limit_h_min -1
_diffrn_reflns_limit_k_max 12
_diffrn_reflns_limit_k_min -12
_diffrn_reflns_limit_l_max 40
_diffrn_reflns_limit_l_min -40
_diffrn_reflns_number 10362
_diffrn_reflns_theta_full 25
_diffrn_reflns_theta_max 25
_diffrn_reflns_theta_min 2.24
_diffrn_standards_decay_% 0
_diffrn_standards_interval_count 197
_diffrn_standards_number 3
_exptl_absorpt_coefficient_mu 0.096
_exptl_absorpt_correction_T_max 0.9638
_exptl_absorpt_correction_T_min 0.8733
_exptl_absorpt_correction_type '\y scan'
_exptl_absorpt_process_details '(North <i>et al.</i>, 1968)'
_exptl_crystal_colour colourless
_exptl_crystal_density_diffrn 1.298
_exptl_crystal_density_method 'not measured'
_exptl_crystal_description prismatic
_exptl_crystal_F_000 928
_exptl_crystal_size_max 0.58
_exptl_crystal_size_mid 0.48
_exptl_crystal_size_min 0.34
_refine_diff_density_max 0.626
_refine_diff_density_min -0.188
_refine_ls_extinction_coef 0.0082(16)
_refine_ls_extinction_expression Fc^*^=kFc[1+0.001xFc^2^\l^3^/sin(2\q)]^-1/4^
_refine_ls_extinction_method 'SHELXL97 (Sheldrick, 1997)'
_refine_ls_goodness_of_fit_ref 1.052
_refine_ls_hydrogen_treatment constr
_refine_ls_matrix_type full
_refine_ls_number_parameters 297
_refine_ls_number_reflns 3815
_refine_ls_number_restraints 0
_refine_ls_restrained_S_all 1.052
_refine_ls_R_factor_gt 0.0553
_refine_ls_shift/su_max 0.004
_refine_ls_structure_factor_coef Fsqd
_refine_ls_weighting_details 'calc w = 1/[\s^2^(Fo^2^)+(0.0825P)^2^+1.0558P] where P=(Fo^2^+2Fc^2^)/3'
_refine_ls_weighting_scheme calc
_refine_ls_wR_factor_ref 0.17
_reflns_number_gt 2715
_reflns_number_total 3815
_reflns_threshold_expression I>2\s(I)
_cod_data_source_file rz6024.cif
_cod_data_source_block I
_cod_depositor_comments
;
The following automatic conversions were performed:
'_symmetry_cell_setting' value 'Monoclinic' changed to 'monoclinic'
according to '/home/saulius/struct/CIF-dictionaries/cif_core.dic'
dictionary named 'cif_core.dic' version 2.4.1 from 2010-06-29.

Automatic conversion script
Id: cif_fix_enum 1527 2010-12-29 10:47:43Z saulius 

The following automatic conversions were performed:

'_symmetry_cell_setting' value 'Monoclinic' changed to 'monoclinic'
according to /home/saulius/struct/CIF-dictionaries/cif_core.dic
dictionary named 'cif_core.dic' version 2.4.1 from 2010-06-29.

Automatic conversion script
Id: cif_fix_values 1715 2011-07-08 13:25:40Z adriana 
;
_cod_original_sg_symbol_H-M 'P 21/c'
_cod_database_code 2204953
_cod_database_fobs_code 2204953

loop_
_symmetry_equiv_pos_as_xyz
'x, y, z'
'-x, y+1/2, -z+1/2'
'-x, -y, -z'
'x, -y-1/2, z-1/2'

loop_
_atom_site_label
_atom_site_fract_x
_atom_site_fract_y
_atom_site_fract_z
_atom_site_U_iso_or_equiv
_atom_site_adp_type
_atom_site_calc_flag
_atom_site_refinement_flags
_atom_site_occupancy
_atom_site_type_symbol
O1 0.6797(3) 0.7143(2) 0.09216(6) 0.0686(6) Uani d . 1 O
O2 0.2571(3) 0.4425(2) 0.02063(6) 0.0700(6) Uani d . 1 O
O3 0.0064(3) 0.8323(2) 0.03206(6) 0.0697(6) Uani d . 1 O
C1 0.5025(4) 0.6899(3) 0.07625(7) 0.0525(7) Uani d . 1 C
N2 0.4623(3) 0.5767(2) 0.05858(6) 0.0563(6) Uani d . 1 N
H2 0.5613 0.5208 0.0623 0.068 Uiso calc R 1 H
C3 0.2785(4) 0.5455(3) 0.03557(8) 0.0552(7) Uani d . 1 C
N4 0.1231(3) 0.6350(2) 0.02953(6) 0.0579(6) Uani d . 1 N
H4 0.006 0.6147 0.0155 0.069 Uiso calc R 1 H
C5 0.1349(4) 0.7539(3) 0.04354(8) 0.0529(7) Uani d . 1 C
C6 0.3094(4) 0.7770(2) 0.07688(7) 0.0494(6) Uani d . 1 C
C7 0.3824(5) 0.9102(3) 0.07878(8) 0.0595(7) Uani d . 1 C
H7 0.4433 0.9493 0.0579 0.071 Uiso calc R 1 H
N8 0.3547(4) 0.9653(2) 0.11101(7) 0.0562(6) Uani d . 1 N
N9 0.2653(3) 0.88387(19) 0.13655(6) 0.0496(5) Uani d . 1 N
C10 0.1973(4) 0.7664(2) 0.11719(7) 0.0451(6) Uani d . 1 C
H10 0.0386 0.7671 0.1116 0.054 Uiso calc R 1 H
C11 0.1520(4) 0.9336(2) 0.16715(8) 0.0506(6) Uani d . 1 C
C12 -0.0110(5) 0.8662(3) 0.18369(9) 0.0621(8) Uani d . 1 C
H12 -0.0496 0.7882 0.1738 0.075 Uiso calc R 1 H
C13 -0.1150(6) 0.9143(3) 0.21460(10) 0.0747(9) Uani d . 1 C
H13 -0.2241 0.8685 0.2253 0.09 Uiso calc R 1 H
C14 -0.0599(6) 1.0294(3) 0.23004(10) 0.0801(10) Uani d . 1 C
H14 -0.1285 1.0607 0.2513 0.096 Uiso calc R 1 H
C15 0.0981(6) 1.0966(3) 0.21334(9) 0.0775(10) Uani d . 1 C
H15 0.1334 1.1752 0.223 0.093 Uiso calc R 1 H
C16 0.2059(5) 1.0503(3) 0.18249(9) 0.0643(8) Uani d . 1 C
H16 0.3145 1.0968 0.172 0.077 Uiso calc R 1 H
C17 0.2602(4) 0.6541(2) 0.14201(7) 0.0448(6) Uani d . 1 C
C18 0.1324(4) 0.5477(3) 0.13891(8) 0.0562(7) Uani d . 1 C
H18 0.0046 0.5474 0.1224 0.067 Uiso calc R 1 H
C19 0.1932(5) 0.4428(3) 0.15998(9) 0.0640(8) Uani d . 1 C
H19 0.1063 0.3723 0.1576 0.077 Uiso calc R 1 H
C20 0.3833(5) 0.4418(3) 0.18469(8) 0.0580(7) Uani d . 1 C
C21 0.5100(5) 0.5472(3) 0.18857(8) 0.0593(7) Uani d . 1 C
H21 0.6367 0.5477 0.2053 0.071 Uiso calc R 1 H
C22 0.4472(4) 0.6521(2) 0.16731(8) 0.0526(7) Uani d . 1 C
H22 0.5328 0.7231 0.1701 0.063 Uiso calc R 1 H
O4 0.4295(4) 0.33269(19) 0.20402(7) 0.0783(7) Uani d . 1 O
C23 0.6243(6) 0.3266(4) 0.22933(12) 0.0954(12) Uani d . 1 C
H23A 0.6356 0.2464 0.2416 0.143 Uiso calc R 1 H
H23B 0.6211 0.3893 0.2493 0.143 Uiso calc R 1 H
H23C 0.7477 0.3399 0.2143 0.143 Uiso calc R 1 H
O6 0.4508(4) 0.1929(3) 0.00438(9) 0.1016(9) Uani d . 1 O
H6A 0.3145 0.1534 -0.0033 0.152 Uiso d G 1 H
H6B 0.411 0.2736 0.0133 0.152 Uiso d G 1 H
O5 0.7859(4) 0.3853(3) 0.06342(8) 0.1055(9) Uani d . 1 O
C24 0.7947(6) 0.2704(5) 0.08364(12) 0.0941(12) Uani d . 1 C
C25 0.6377(11) 0.2547(6) 0.11286(19) 0.167(3) Uani d . 1 C
H25A 0.5003 0.2292 0.1001 0.25 Uiso calc R 1 H
H25B 0.6196 0.3318 0.1263 0.25 Uiso calc R 1 H
H25C 0.6892 0.1927 0.1315 0.25 Uiso calc R 1 H
C26 0.9403(11) 0.1750(6) 0.07292(17) 0.173(3) Uani d . 1 C
H26A 0.9128 0.1564 0.0454 0.259 Uiso calc R 1 H
H26B 0.9177 0.1019 0.0881 0.259 Uiso calc R 1 H
H26C 1.0881 0.2026 0.078 0.259 Uiso calc R 1 H

loop_
_atom_site_aniso_label
_atom_site_aniso_U_11
_atom_site_aniso_U_22
_atom_site_aniso_U_33
_atom_site_aniso_U_12
_atom_site_aniso_U_13
_atom_site_aniso_U_23
O1 0.0349(10) 0.0963(15) 0.0727(13) -0.0060(10) -0.0066(9) -0.0200(11)
O2 0.0532(12) 0.0738(14) 0.0807(14) 0.0064(10) -0.0080(10) -0.0338(12)
O3 0.0610(12) 0.0781(14) 0.0670(12) 0.0164(11) -0.0131(10) -0.0059(11)
C1 0.0362(14) 0.0731(18) 0.0477(14) -0.0027(12) -0.0002(11) -0.0123(13)
N2 0.0355(12) 0.0699(15) 0.0621(13) 0.0079(10) -0.0045(10) -0.0193(12)
C3 0.0396(15) 0.0704(18) 0.0548(15) 0.0018(13) -0.0008(12) -0.0162(14)
N4 0.0385(12) 0.0717(15) 0.0610(13) 0.0050(11) -0.0121(10) -0.0224(12)
C5 0.0427(15) 0.0665(17) 0.0491(14) 0.0026(13) 0.0008(12) -0.0093(13)
C6 0.0382(14) 0.0609(16) 0.0485(14) -0.0021(12) 0.0003(11) -0.0103(12)
C7 0.0579(17) 0.0667(18) 0.0548(16) -0.0119(14) 0.0093(13) -0.0045(14)
N8 0.0557(14) 0.0551(13) 0.0587(14) -0.0117(11) 0.0101(11) -0.0052(11)
N9 0.0508(13) 0.0454(12) 0.0531(12) -0.0082(10) 0.0085(10) -0.0077(10)
C10 0.0337(13) 0.0517(14) 0.0496(14) -0.0036(11) 0.0007(10) -0.0102(11)
C11 0.0510(15) 0.0489(15) 0.0521(14) 0.0013(12) 0.0044(12) -0.0042(12)
C12 0.0593(18) 0.0575(17) 0.0714(18) -0.0068(14) 0.0163(14) -0.0115(14)
C13 0.073(2) 0.074(2) 0.082(2) 0.0015(17) 0.0337(17) -0.0009(17)
C14 0.103(3) 0.067(2) 0.075(2) 0.013(2) 0.035(2) -0.0078(17)
C15 0.111(3) 0.0526(17) 0.072(2) 0.0004(18) 0.025(2) -0.0134(15)
C16 0.083(2) 0.0500(15) 0.0619(17) -0.0090(15) 0.0162(15) -0.0082(14)
C17 0.0381(13) 0.0463(14) 0.0495(13) -0.0036(11) 0.0011(11) -0.0103(11)
C18 0.0469(15) 0.0560(16) 0.0641(16) -0.0088(13) -0.0052(13) -0.0064(13)
C19 0.0613(18) 0.0509(16) 0.079(2) -0.0143(14) 0.0010(15) -0.0051(15)
C20 0.0611(18) 0.0516(16) 0.0618(17) 0.0045(14) 0.0081(14) -0.0003(13)
C21 0.0516(16) 0.0634(18) 0.0610(16) -0.0013(14) -0.0075(13) -0.0016(14)
C22 0.0474(15) 0.0495(15) 0.0595(16) -0.0091(12) -0.0059(12) -0.0044(12)
O4 0.0859(16) 0.0577(12) 0.0904(16) 0.0035(11) 0.0008(13) 0.0128(11)
C23 0.087(3) 0.088(3) 0.110(3) 0.021(2) -0.001(2) 0.031(2)
O6 0.0757(17) 0.128(2) 0.0986(19) 0.0208(16) -0.0058(14) -0.0228(17)
O5 0.0818(17) 0.137(2) 0.0973(19) 0.0265(17) 0.0048(14) -0.0056(18)
C24 0.071(2) 0.135(4) 0.076(2) -0.018(2) 0.0027(19) -0.036(3)
C25 0.184(6) 0.149(5) 0.181(6) -0.051(4) 0.102(5) -0.037(4)
C26 0.181(6) 0.204(7) 0.132(4) 0.111(5) 0.003(4) 0.004(4)

loop_
_atom_type_symbol
_atom_type_description
_atom_type_scat_dispersion_real
_atom_type_scat_dispersion_imag
_atom_type_scat_source
C C 0.0033 0.0016 'International Tables Vol C Tables 4.2.6.8 and 6.1.1.4'
H H 0 0 'International Tables Vol C Tables 4.2.6.8 and 6.1.1.4'
N N 0.0061 0.0033 'International Tables Vol C Tables 4.2.6.8 and 6.1.1.4'
O O 0.0106 0.006 'International Tables Vol C Tables 4.2.6.8 and 6.1.1.4'

loop_
_geom_angle_atom_site_label_1
_geom_angle_atom_site_label_2
_geom_angle_atom_site_label_3
_geom_angle
O1 C1 N2 121.0(3)
O1 C1 C6 122.6(2)
N2 C1 C6 116.3(2)
C3 N2 C1 125.6(2)
C3 N2 H2 117.2
C1 N2 H2 117.2
O2 C3 N4 121.9(2)
O2 C3 N2 121.3(3)
N4 C3 N2 116.8(2)
C3 N4 C5 126.5(2)
C3 N4 H4 116.8
C5 N4 H4 116.8
O3 C5 N4 122.1(2)
O3 C5 C6 122.4(2)
N4 C5 C6 115.4(2)
C7 C6 C1 111.2(2)
C7 C6 C5 112.3(2)
C1 C6 C5 113.3(2)
C7 C6 C10 100.4(2)
C1 C6 C10 111.2(2)
C5 C6 C10 107.7(2)
N8 C7 C6 115.1(3)
N8 C7 H7 122.5
C6 C7 H7 122.5
C7 N8 N9 109.4(2)
N8 N9 C11 118.0(2)
N8 N9 C10 112.29(19)
C11 N9 C10 121.3(2)
N9 C10 C17 112.84(19)
N9 C10 C6 101.33(19)
C17 C10 C6 115.6(2)
N9 C10 H10 108.9
C17 C10 H10 108.9
C6 C10 H10 108.9
C12 C11 C16 118.6(3)
C12 C11 N9 121.0(2)
C16 C11 N9 120.4(2)
C13 C12 C11 120.3(3)
C13 C12 H12 119.8
C11 C12 H12 119.8
C12 C13 C14 121.0(3)
C12 C13 H13 119.5
C14 C13 H13 119.5
C15 C14 C13 118.6(3)
C15 C14 H14 120.7
C13 C14 H14 120.7
C14 C15 C16 121.5(3)
C14 C15 H15 119.2
C16 C15 H15 119.2
C15 C16 C11 119.9(3)
C15 C16 H16 120.1
C11 C16 H16 120.1
C22 C17 C18 118.2(2)
C22 C17 C10 121.7(2)
C18 C17 C10 120.1(2)
C19 C18 C17 120.7(2)
C19 C18 H18 119.6
C17 C18 H18 119.6
C18 C19 C20 120.3(3)
C18 C19 H19 119.8
C20 C19 H19 119.8
O4 C20 C21 124.7(3)
O4 C20 C19 115.6(3)
C21 C20 C19 119.7(3)
C20 C21 C22 119.5(2)
C20 C21 H21 120.3
C22 C21 H21 120.3
C21 C22 C17 121.6(2)
C21 C22 H22 119.2
C17 C22 H22 119.2
C20 O4 C23 117.7(3)
O4 C23 H23A 109.5
O4 C23 H23B 109.5
H23A C23 H23B 109.5
O4 C23 H23C 109.5
H23A C23 H23C 109.5
H23B C23 H23C 109.5
H6A O6 H6B 104.5
O5 C24 C26 120.4(4)
O5 C24 C25 115.7(4)
C26 C24 C25 123.7(6)
C24 C25 H25A 109.5
C24 C25 H25B 109.5
H25A C25 H25B 109.5
C24 C25 H25C 109.5
H25A C25 H25C 109.5
H25B C25 H25C 109.5
C24 C26 H26A 109.5
C24 C26 H26B 109.5
H26A C26 H26B 109.5
C24 C26 H26C 109.5
H26A C26 H26C 109.5
H26B C26 H26C 109.5

loop_
_geom_bond_atom_site_label_1
_geom_bond_atom_site_label_2
_geom_bond_distance
_geom_bond_publ_flag
O1 C1 1.208(3) yes
O2 C3 1.225(3) yes
O3 C5 1.202(3) yes
C1 N2 1.376(3) ?
C1 C6 1.517(4) ?
N2 C3 1.367(3) ?
N2 H2 0.86 ?
C3 N4 1.364(3) ?
N4 C5 1.369(3) ?
N4 H4 0.86 ?
C5 C6 1.521(3) ?
C6 C7 1.506(4) ?
C6 C10 1.589(3) ?
C7 N8 1.272(3) ?
C7 H7 0.93 ?
N8 N9 1.381(3) yes
N9 C11 1.405(3) yes
N9 C10 1.475(3) yes
C10 C17 1.510(4) ?
C10 H10 0.98 ?
C11 C12 1.393(4) ?
C11 C16 1.393(4) ?
C12 C13 1.376(4) ?
C12 H12 0.93 ?
C13 C14 1.381(5) ?
C13 H13 0.93 ?
C14 C15 1.372(5) ?
C14 H14 0.93 ?
C15 C16 1.380(4) ?
C15 H15 0.93 ?
C16 H16 0.93 ?
C17 C22 1.383(3) ?
C17 C18 1.391(4) ?
C18 C19 1.376(4) ?
C18 H18 0.93 ?
C19 C20 1.386(4) ?
C19 H19 0.93 ?
C20 O4 1.368(3) ?
C20 C21 1.379(4) ?
C21 C22 1.382(4) ?
C21 H21 0.93 ?
C22 H22 0.93 ?
O4 C23 1.422(4) ?
C23 H23A 0.96 ?
C23 H23B 0.96 ?
C23 H23C 0.96 ?
O6 H6A 0.9595 ?
O6 H6B 0.9595 ?
O5 C24 1.417(5) ?
C24 C26 1.432(6) ?
C24 C25 1.450(6) ?
C25 H25A 0.96 ?
C25 H25B 0.96 ?
C25 H25C 0.96 ?
C26 H26A 0.96 ?
C26 H26B 0.96 ?
C26 H26C 0.96 ?

loop_
_geom_hbond_atom_site_label_D
_geom_hbond_atom_site_label_H
_geom_hbond_atom_site_label_A
_geom_hbond_site_symmetry_A
_geom_hbond_distance_DH
_geom_hbond_distance_HA
_geom_hbond_distance_DA
_geom_hbond_angle_DHA
N4 H4 O2 3_565 0.86 2.05 2.909(3) 175
O6 H6A O3 3_565 0.96 2.14 2.997(3) 148
C10 H10 O1 1_455 0.98 2.33 3.280(3) 164
O6 H6B O2 . 0.96 2.08 3.014(4) 165
N2 H2 O5 . 0.86 2.01 2.865(4) 172

loop_
_geom_torsion_atom_site_label_1
_geom_torsion_atom_site_label_2
_geom_torsion_atom_site_label_3
_geom_torsion_atom_site_label_4
_geom_torsion
_geom_torsion_publ_flag
O1 C1 N2 C3 -171.0(3) ?
C6 C1 N2 C3 13.0(4) ?
C1 N2 C3 O2 179.3(3) ?
C1 N2 C3 N4 0.5(4) ?
O2 C3 N4 C5 -177.3(3) ?
N2 C3 N4 C5 1.5(4) ?
C3 N4 C5 O3 168.4(3) ?
C3 N4 C5 C6 -16.4(4) ?
O1 C1 C6 C7 30.4(4) ?
N2 C1 C6 C7 -153.7(2) ?
O1 C1 C6 C5 158.0(3) ?
N2 C1 C6 C5 -26.1(3) ?
O1 C1 C6 C10 -80.6(3) ?
N2 C1 C6 C10 95.4(3) ?
O3 C5 C6 C7 -30.3(4) ?
N4 C5 C6 C7 154.5(2) ?
O3 C5 C6 C1 -157.3(3) ?
N4 C5 C6 C1 27.5(3) ?
O3 C5 C6 C10 79.3(3) ?
N4 C5 C6 C10 -95.9(3) ?
C1 C6 C7 N8 -111.4(3) ?
C5 C6 C7 N8 120.5(3) ?
C10 C6 C7 N8 6.4(3) ?
C6 C7 N8 N9 1.1(3) ?
C7 N8 N9 C11 -157.7(2) ?
C7 N8 N9 C10 -9.1(3) ?
N8 N9 C10 C17 136.5(2) ?
C11 N9 C10 C17 -76.0(3) ?
N8 N9 C10 C6 12.3(3) ?
C11 N9 C10 C6 159.7(2) ?
C7 C6 C10 N9 -10.3(2) ?
C1 C6 C10 N9 107.4(2) ?
C5 C6 C10 N9 -127.9(2) ?
C7 C6 C10 C17 -132.7(2) ?
C1 C6 C10 C17 -15.0(3) ?
C5 C6 C10 C17 109.7(2) ?
N8 N9 C11 C12 154.0(2) yes
C10 N9 C11 C12 8.3(4) yes
N8 N9 C11 C16 -28.2(4) yes
C10 N9 C11 C16 -173.9(2) yes
C16 C11 C12 C13 -0.2(4) ?
N9 C11 C12 C13 177.6(3) ?
C11 C12 C13 C14 -0.4(5) ?
C12 C13 C14 C15 1.4(6) ?
C13 C14 C15 C16 -1.8(6) ?
C14 C15 C16 C11 1.2(5) ?
C12 C11 C16 C15 -0.2(5) ?
N9 C11 C16 C15 -178.0(3) ?
N9 C10 C17 C22 -32.3(3) ?
C6 C10 C17 C22 83.7(3) ?
N9 C10 C17 C18 149.7(2) ?
C6 C10 C17 C18 -94.3(3) ?
C22 C17 C18 C19 -1.1(4) ?
C10 C17 C18 C19 177.0(2) ?
C17 C18 C19 C20 0.0(4) ?
C18 C19 C20 O4 -179.5(3) ?
C18 C19 C20 C21 1.0(4) ?
O4 C20 C21 C22 179.7(3) ?
C19 C20 C21 C22 -0.9(4) ?
C20 C21 C22 C17 -0.3(4) ?
C18 C17 C22 C21 1.2(4) ?
C10 C17 C22 C21 -176.8(2) ?
C21 C20 O4 C23 -1.3(5) ?
C19 C20 O4 C23 179.2(3) ?
